data_4504566
loop_
_publ_author_name
'Glaser, Rainer'
'Knotts, Nathan'
'Wu, Zhengyu'
'Barnes, Charles L.'

_publ_section_title
;
 Dipole Parallel-Alignment in the Crystal Structure of a Polar Biphenyl:
 4'-Acetyl-4-Methoxybiphenyl (AMB).
;
_journal_issue 1
_journal_name_full 'Crystal growth &amp; design'
_journal_page_first 235
_journal_page_last 240
_journal_paper_doi 10.1021/cg050316o
_journal_volume 6
_journal_year 2006
_chemical_formula_sum 'C15 H14 O2'
_chemical_formula_weight 226.26
_chemical_name_systematic
; 
 ? 
;
_space_group_IT_number 33
_symmetry_cell_setting orthorhombic
_symmetry_space_group_name_Hall 'P 2c -2n'
_symmetry_space_group_name_H-M 'P n a 21'
_atom_sites_solution_hydrogens geom
_atom_sites_solution_primary direct
_atom_sites_solution_secondary difmap
_audit_creation_method SHELXL-97
_cell_angle_alpha 90.00
_cell_angle_beta 90.00
_cell_angle_gamma 90.00
_cell_formula_units_Z 4
_cell_length_a 7.900(6)
_cell_length_b 5.429(4)
_cell_length_c 26.80(2)
_cell_measurement_reflns_used 1286
_cell_measurement_temperature 173(2)
_cell_measurement_theta_max 23.4
_cell_measurement_theta_min 3.0
_cell_volume 1149.4(15)
_computing_cell_refinement 'SAINT (Bruker, 1998)'
_computing_data_collection 'SMART (Bruker, 1998)'
_computing_data_reduction 'SAINT (Bruker, 1998)'
_computing_molecular_graphics 'ORTEP-III (Burnett & Johnson, 1996)'
_computing_publication_material 'CIFTAB (Sheldrick, 1997)'
_computing_structure_refinement 'SHELXL-97 (Sheldrick, 1997)'
_computing_structure_solution 'SHELXS-97 (Sheldrick, 1997)'
_diffrn_ambient_temperature 173(2)
_diffrn_measured_fraction_theta_full 0.999
_diffrn_measured_fraction_theta_max 0.999
_diffrn_measurement_device_type 'Bruker SMART CCD area detector'
_diffrn_measurement_method 'omega scans'
_diffrn_radiation_monochromator graphite
_diffrn_radiation_source 'normal-focus sealed tube'
_diffrn_radiation_type MoK\a
_diffrn_radiation_wavelength 0.71073
_diffrn_reflns_av_R_equivalents 0.0655
_diffrn_reflns_av_sigmaI/netI 0.0604
_diffrn_reflns_limit_h_max 9
_diffrn_reflns_limit_h_min -10
_diffrn_reflns_limit_k_max 4
_diffrn_reflns_limit_k_min -6
_diffrn_reflns_limit_l_max 34
_diffrn_reflns_limit_l_min -29
_diffrn_reflns_number 6572
_diffrn_reflns_theta_full 27.12
_diffrn_reflns_theta_max 27.12
_diffrn_reflns_theta_min 1.52
_diffrn_standards_decay_% 0.0
_exptl_absorpt_coefficient_mu 0.086
_exptl_absorpt_correction_T_max 0.99
_exptl_absorpt_correction_T_min 0.97
_exptl_absorpt_correction_type multi-scan
_exptl_absorpt_process_details
;
 Data were corrected for decay and absorption using the program SADABS 
 based on the method of R.H. Blessing (Acta Cryst. A51, 33-38, 1995).
;
_exptl_crystal_colour colorless
_exptl_crystal_density_diffrn 1.307
_exptl_crystal_density_method 'not measured'
_exptl_crystal_description plate
_exptl_crystal_F_000 480
_exptl_crystal_size_max 0.35
_exptl_crystal_size_mid 0.25
_exptl_crystal_size_min 0.05
_refine_diff_density_max 0.290
_refine_diff_density_min -0.174
_refine_diff_density_rms 0.045
_refine_ls_abs_structure_details 'Flack H D (1983), Acta Cryst. A39, 876-881'
_refine_ls_abs_structure_Flack 0(10)
_refine_ls_extinction_method none
_refine_ls_goodness_of_fit_ref 1.027
_refine_ls_hydrogen_treatment noref
_refine_ls_matrix_type full
_refine_ls_number_parameters 156
_refine_ls_number_reflns 1294
_refine_ls_number_restraints 1
_refine_ls_restrained_S_all 1.026
_refine_ls_R_factor_all 0.1062
_refine_ls_R_factor_gt 0.0464
_refine_ls_shift/su_max 0.000
_refine_ls_shift/su_mean 0.000
_refine_ls_structure_factor_coef Fsqd
_refine_ls_weighting_details 'calc w=1/[\s^2^(Fo^2^)+(0.0691P)^2^+0.2114P] where P=(Fo^2^+2Fc^2^)/3'
_refine_ls_weighting_scheme calc
_refine_ls_wR_factor_gt 0.1121
_refine_ls_wR_factor_ref 0.1447
_reflns_number_gt 755
_reflns_number_total 1294
_reflns_threshold_expression >2sigma(I)
_cod_data_source_file cg050316osi20050830_025456.cif
_cod_data_source_block NK-I-59-1
_cod_original_cell_volume 1149.5(16)
_cod_original_sg_symbol_H-M Pna2~1~
_cod_database_code 4504566

loop_
_symmetry_equiv_pos_as_xyz
'x, y, z'
'-x, -y, z+1/2'
'-x+1/2, y+1/2, z+1/2'
'x+1/2, -y+1/2, z'

loop_
_atom_site_label
_atom_site_type_symbol
_atom_site_fract_x
_atom_site_fract_y
_atom_site_fract_z
_atom_site_U_iso_or_equiv
_atom_site_adp_type
_atom_site_occupancy
_atom_site_symmetry_multiplicity
_atom_site_calc_flag
_atom_site_refinement_flags
O1 O 0.6575(5) 0.6945(7) 0.31380(15) 0.0597(11) Uani 1 1 d .
O2 O 0.2139(4) 0.5043(5) 0.68558(12) 0.0406(9) Uani 1 1 d .
C1 C 0.5139(5) 0.5112(9) 0.38011(16) 0.0304(10) Uani 1 1 d .
C2 C 0.5626(6) 0.6979(9) 0.41309(18) 0.0345(11) Uani 1 1 d .
H2 H 0.6317 0.8293 0.4016 0.041 Uiso 1 1 calc R
C3 C 0.5108(6) 0.6923(9) 0.46229(17) 0.0338(11) Uani 1 1 d .
H3 H 0.5439 0.8228 0.4838 0.041 Uiso 1 1 calc R
C4 C 0.4118(5) 0.5024(8) 0.48163(17) 0.0301(10) Uani 1 1 d .
C5 C 0.3645(6) 0.3163(9) 0.44793(16) 0.0336(11) Uani 1 1 d .
H5 H 0.2964 0.1836 0.4594 0.040 Uiso 1 1 calc R
C6 C 0.4142(5) 0.3213(9) 0.39881(17) 0.0351(11) Uani 1 1 d .
H6 H 0.3798 0.1921 0.3771 0.042 Uiso 1 1 calc R
C7 C 0.5703(5) 0.5211(8) 0.32710(18) 0.0353(11) Uani 1 1 d .
C8 C 0.5186(6) 0.3227(9) 0.29186(19) 0.0477(13) Uani 1 1 d .
H8A H 0.5759 0.3467 0.2598 0.072 Uiso 1 1 calc R
H8B H 0.3958 0.3288 0.2869 0.072 Uiso 1 1 calc R
H8C H 0.5501 0.1621 0.3057 0.072 Uiso 1 1 calc R
C9 C 0.3575(5) 0.4995(8) 0.53479(16) 0.0254(9) Uani 1 1 d .
C10 C 0.4080(6) 0.6810(9) 0.56848(17) 0.0375(13) Uani 1 1 d .
H10 H 0.4793 0.8101 0.5570 0.045 Uiso 1 1 calc R
C11 C 0.3583(6) 0.6799(9) 0.61784(17) 0.0387(12) Uani 1 1 d .
H11 H 0.3945 0.8078 0.6396 0.046 Uiso 1 1 calc R
C12 C 0.2557(5) 0.4927(8) 0.63580(16) 0.0314(11) Uani 1 1 d .
C13 C 0.2042(6) 0.3098(9) 0.60286(17) 0.0351(12) Uani 1 1 d .
H13 H 0.1337 0.1799 0.6144 0.042 Uiso 1 1 calc R
C14 C 0.2540(6) 0.3149(9) 0.55417(17) 0.0323(10) Uani 1 1 d .
H14 H 0.2165 0.1875 0.5325 0.039 Uiso 1 1 calc R
C15 C 0.1166(7) 0.3075(10) 0.7060(2) 0.0447(13) Uani 1 1 d .
H15A H 0.0031 0.3085 0.6912 0.067 Uiso 1 1 calc R
H15B H 0.1075 0.3284 0.7422 0.067 Uiso 1 1 calc R
H15C H 0.1722 0.1503 0.6986 0.067 Uiso 1 1 calc R

loop_
_atom_site_aniso_label
_atom_site_aniso_U_11
_atom_site_aniso_U_22
_atom_site_aniso_U_33
_atom_site_aniso_U_23
_atom_site_aniso_U_13
_atom_site_aniso_U_12
O1 0.071(3) 0.061(2) 0.048(2) 0.003(2) 0.011(2) -0.016(2)
O2 0.0397(19) 0.0467(19) 0.0353(18) -0.0021(16) 0.0012(14) -0.0051(17)
C1 0.027(2) 0.029(2) 0.036(3) 0.0039(19) -0.004(2) 0.004(2)
C2 0.034(2) 0.025(2) 0.044(3) 0.004(3) -0.003(2) -0.004(2)
C3 0.033(3) 0.029(2) 0.039(3) 0.000(3) -0.006(2) -0.006(2)
C4 0.0186(19) 0.026(2) 0.045(3) 0.003(2) -0.0049(19) 0.0015(19)
C5 0.029(2) 0.025(2) 0.046(3) 0.003(3) 0.000(2) -0.004(2)
C6 0.034(3) 0.028(2) 0.043(3) -0.004(2) -0.005(2) -0.002(2)
C7 0.030(2) 0.033(3) 0.043(3) 0.007(2) -0.002(2) -0.003(2)
C8 0.048(3) 0.055(3) 0.041(3) -0.004(2) 0.004(2) -0.005(2)
C9 0.0193(18) 0.0185(19) 0.038(3) -0.0023(17) -0.0027(19) 0.0033(18)
C10 0.035(3) 0.028(3) 0.050(4) -0.001(3) 0.003(2) -0.011(2)
C11 0.041(3) 0.026(2) 0.049(3) -0.010(3) -0.001(3) -0.005(2)
C12 0.023(2) 0.034(3) 0.037(3) 0.002(2) -0.004(2) 0.002(2)
C13 0.030(2) 0.029(2) 0.046(3) 0.006(3) -0.004(2) -0.010(2)
C14 0.029(2) 0.026(2) 0.043(3) -0.003(2) -0.002(2) -0.007(2)
C15 0.041(3) 0.053(3) 0.039(3) 0.006(3) 0.001(2) -0.015(3)

loop_
_atom_type_symbol
_atom_type_description
_atom_type_scat_dispersion_real
_atom_type_scat_dispersion_imag
_atom_type_scat_source
C C 0.0033 0.0000 'International Tables Vol C Tables 4.2.6.8 and 6.1.1.4'
H H 0.0000 0.0000 'International Tables Vol C Tables 4.2.6.8 and 6.1.1.4'
O O 0.0106 0.0000 'International Tables Vol C Tables 4.2.6.8 and 6.1.1.4'

loop_
_geom_angle_atom_site_label_1
_geom_angle_atom_site_label_2
_geom_angle_atom_site_label_3
_geom_angle
C12 O2 C15 117.9(4)
C6 C1 C2 117.7(4)
C6 C1 C7 122.7(4)
C2 C1 C7 119.6(4)
C3 C2 C1 120.4(4)
C2 C3 C4 122.5(5)
C3 C4 C5 116.2(4)
C3 C4 C9 121.7(4)
C5 C4 C9 122.1(4)
C6 C5 C4 121.7(4)
C5 C6 C1 121.4(5)
O1 C7 C8 121.8(5)
O1 C7 C1 118.4(4)
C8 C7 C1 119.8(4)
C14 C9 C10 115.7(4)
C14 C9 C4 122.2(3)
C10 C9 C4 122.0(4)
C11 C10 C9 122.4(4)
C10 C11 C12 120.2(4)
O2 C12 C11 116.3(4)
O2 C12 C13 125.3(4)
C11 C12 C13 118.3(4)
C14 C13 C12 120.6(4)
C13 C14 C9 122.7(4)

loop_
_geom_bond_atom_site_label_1
_geom_bond_atom_site_label_2
_geom_bond_distance
O1 C7 1.219(5)
O2 C12 1.376(5)
O2 C15 1.426(6)
C1 C6 1.391(7)
C1 C2 1.399(7)
C1 C7 1.490(7)
C2 C3 1.381(7)
C3 C4 1.394(6)
C4 C5 1.406(6)
C4 C9 1.488(5)
C5 C6 1.374(6)
C7 C8 1.490(7)
C9 C14 1.394(6)
C9 C10 1.395(6)
C10 C11 1.380(7)
C11 C12 1.386(6)
C12 C13 1.390(6)
C13 C14 1.363(7)

loop_
_geom_torsion_atom_site_label_1
_geom_torsion_atom_site_label_2
_geom_torsion_atom_site_label_3
_geom_torsion_atom_site_label_4
_geom_torsion
C6 C1 C2 C3 -0.7(7)
C7 C1 C2 C3 179.7(4)
C1 C2 C3 C4 1.1(7)
C2 C3 C4 C5 -0.9(7)
C2 C3 C4 C9 179.9(4)
C3 C4 C5 C6 0.4(6)
C9 C4 C5 C6 179.6(4)
C4 C5 C6 C1 0.0(7)
C2 C1 C6 C5 0.2(7)
C7 C1 C6 C5 179.8(4)
C6 C1 C7 O1 180.0(5)
C2 C1 C7 O1 -0.4(6)
C6 C1 C7 C8 0.4(7)
C2 C1 C7 C8 -180.0(4)
C3 C4 C9 C14 177.9(5)
C5 C4 C9 C14 -1.3(5)
C3 C4 C9 C10 -2.5(6)
C5 C4 C9 C10 178.3(5)
C14 C9 C10 C11 -0.4(7)
C4 C9 C10 C11 180.0(4)
C9 C10 C11 C12 0.6(7)
C15 O2 C12 C11 -176.5(4)
C15 O2 C12 C13 3.2(6)
C10 C11 C12 O2 179.3(4)
C10 C11 C12 C13 -0.5(6)
O2 C12 C13 C14 -179.6(4)
C11 C12 C13 C14 0.1(7)
C12 C13 C14 C9 0.1(7)
C10 C9 C14 C13 0.0(7)
C4 C9 C14 C13 179.6(4)

loop_
_cod_related_entry_id
_cod_related_entry_database
_cod_related_entry_code
1 ChemSpider 266506
